data_1536597
loop_
_publ_author_name
'Kienle, L.'
'Deiseroth, H.J.'
'Duppel, V.'
'Simon, A.'

_publ_section_title
;
 Ordnungsvarianten in ternaeren Chalkogeniden mit aufgefuellter
 beta-Manganstruktur
;
_journal_name_full 'Zeitschrift fuer Anorganische und Allgemeine Chemie'
_journal_page_first 443
_journal_page_last 453
_journal_volume 629
_journal_year 2003
_chemical_formula_sum 'Ga0.87 In5.13 Na2 Se10'
_chemical_name_systematic 'Na2 ((In5.13 Ga0.87) Se10)'
_space_group_IT_number 144
_symmetry_space_group_name_Hall 'P 31'
_symmetry_space_group_name_H-M 'P 31'
_cell_angle_alpha 90
_cell_angle_beta 90
_cell_angle_gamma 120
_cell_formula_units_Z 18
_cell_length_a 24.363
_cell_length_b 24.363
_cell_length_c 17.298
_cell_volume 8891.767
_citation_journal_id_ASTM ZAACAB
_cod_data_source_file Kienle_ZAACAB_2003_870.cif
_cod_data_source_block Ga0.87In5.13Na2Se10
_cod_original_cell_volume 8891.768
_cod_database_code 1536597

loop_
_symmetry_equiv_pos_as_xyz
x,y,z
-y,x-y,z+1/3
-x+y,-x,z+2/3

loop_
_atom_site_label
_atom_site_type_symbol
_atom_site_fract_x
_atom_site_fract_y
_atom_site_fract_z
_atom_site_occupancy
_atom_site_U_iso_or_equiv
In28 In+3 0.45391 0.95695 0.10712 1 0.0
Se46 Se-2 0.27876 0.8535 0.62587 1 0.0
In30 In+3 0.71901 0.26583 0.31161 0.608 0.0
Se45 Se-2 0.61202 0.09535 0.85565 1 0.0
In19 In+3 0.58508 0.16359 0.64788 0.721 0.0
Se2 Se-2 -0.25179 0.63688 0.78597 1 0.0
Se53 Se-2 0.11239 0.55435 0.56113 1 0.0
In16 In+3 0.05503 0.2729 0.64513 0.977 0.0
In6 In+3 -0.1132 0.05495 0.61304 0.461 0.0
Se57 Se-2 0.24334 0.51391 0.51797 1 0.0
Ga23 Ga+3 0.55631 0.16164 0.8578 0.164 0.0
In7 In+3 0.37745 0.87349 0.70652 0.87 0.0
Ga22 Ga+3 0.14385 0.81468 0.93089 0.252 0.0
Na3 Na+1 0.3644 0.0562 0.7343 1 0.0
Na7 Na+1 0.4299 0.882 0.9066 1 0.0
Na10 Na+1 0.6774 0.0554 0.0702 1 0.0
Se29 Se-2 0.24587 0.85824 0.84873 1 0.0
Se58 Se-2 0.7739 0.22034 0.89807 1 0.0
Se18 Se-2 -0.27859 0.69784 0.5643 1 0.0
Na6 Na+1 0.1146 0.2213 0.8845 1 0.0
Ga10 Ga+3 0.53582 0.00714 0.7652 0.229 0.0
In5 In+3 0.00809 0.80631 0.71881 0.55 0.0
Ga12 Ga+3 0.24604 0.16342 0.81294 0.271 0.0
Se10 Se-2 0.17288 0.67074 0.74065 1 0.0
Ga26 Ga+3 0.59925 0.10259 0.20547 0.511 0.0
Ga16 Ga+3 0.22702 0.73033 0.61571 0.055 0.0
In20 In+3 0.71073 0.17083 0.77197 0.937 0.0
Ga27 Ga+3 0.19847 0.86466 0.71735 0.056 0.0
Se48 Se-2 0.24253 0.71803 0.97284 1 0.0
Se17 Se-2 0.16987 0.83125 0.07248 1 0.0
Na4 Na+1 0.0173 0.3844 0.7394 1 0.0
Se4 Se-2 -0.16892 0.83008 0.73844 1 0.0
Se47 Se-2 -0.38779 0.5269 0.62416 1 0.0
Se49 Se-2 0.58112 0.05665 0.63121 1 0.0
Se5 Se-2 0.55388 0.91577 0.79055 1 0.0
Se20 Se-2 0.6306 0.27199 0.90718 1 0.0
Se51 Se-2 0.44143 0.88223 0.58306 1 0.0
Se13 Se-2 -0.11656 0.30335 0.69124 1 0.0
Se39 Se-2 0.33872 0.17051 0.74053 1 0.0
Ga13 Ga+3 0.17911 0.396 0.76673 0.13 0.0
Se55 Se-2 0.23368 0.38889 0.63683 1 0.0
Ga30 Ga+3 0.22155 0.6052 0.49403 0.372 0.0
Ga20 Ga+3 0.59703 0.11613 0.42368 0.143 0.0
In1 In+3 -0.16114 0.74409 0.8095 0.477 0.0
Ga3 Ga+3 0.00809 0.80631 0.71881 0 0.0
Ga15 Ga+3 0.71073 0.17083 0.77197 0.063 0.0
Na12 Na+1 0.3567 0.7333 0.4006 1 0.0
In3 In+3 -0.13786 0.00878 0.60186 0.54 0.0
Se40 Se-2 0.02843 0.91252 0.67467 1 0.0
In34 In+3 0.4781 0.99746 0.55163 0.782 0.0
Ga31 Ga+3 0.13894 0.99828 0.71287 0.146 0.0
In15 In+3 0.22076 0.27461 0.65092 1 0.0
Se3 Se-2 0.03054 0.10289 0.79213 1 0.0
Se16 Se-2 0.69446 0.10783 0.45372 1 0.0
In21 In+3 0.22702 0.73033 0.61571 0.945 0.0
In14 In+3 0.53582 0.00714 0.7652 0.771 0.0
Ga24 Ga+3 0.71901 0.26583 0.31161 0.392 0.0
In31 In+3 0.8563 0.3938 0.40756 0.646 0.0
In35 In+3 0.32574 0.18791 0.59775 1 0.0
Ga9 Ga+3 0.53597 0.87991 0.6513 0.081 0.0
Ga18 Ga+3 0.45396 0.13429 0.4993 0.087 0.0
Se56 Se-2 -0.0597 0.17588 0.62344 1 0.0
Ga17 Ga+3 -0.13327 0.19422 0.71199 0.265 0.0
Se35 Se-2 0.15836 0.48707 0.74623 1 0.0
Na5 Na+1 0.6084 0.3107 0.7478 1 0.0
Se8 Se-2 0.69371 0.24681 0.68837 1 0.0
In25 In+3 0.59703 0.11613 0.42368 0.857 0.0
Se33 Se-2 0.04816 0.35921 0.56995 1 0.0
Ga11 Ga+3 0.05503 0.2729 0.64513 0.023 0.0
In29 In+3 0.55631 0.16164 0.8578 0.836 0.0
In24 In+3 0.72675 0.10973 0.3153 0.825 0.0
Se26 Se-2 0.50408 0.0049 0.41056 1 0.0
Se7 Se-2 0.07422 0.29687 0.78815 1 0.0
Se32 Se-2 0.22156 0.63791 0.35722 1 0.0
Se15 Se-2 0.35768 0.91749 0.01782 1 0.0
Se43 Se-2 0.48189 0.06021 0.18172 1 0.0
Ga29 Ga+3 0.13653 0.66699 0.38249 0.098 0.0
Se21 Se-2 0.64675 0.1584 0.08242 1 0.0
Se44 Se-2 -0.2157 0.55927 0.5738 1 0.0
Ga7 Ga+3 -0.07922 0.08721 0.81793 0.118 0.0
Se54 Se-2 0.15603 0.09886 0.63341 1 0.0
Se12 Se-2 -0.24677 0.11556 0.68514 1 0.0
Se31 Se-2 0.11233 0.22063 0.57744 1 0.0
Na11 Na+1 -0.0559 0.9563 0.7398 1 0.0
Se41 Se-2 -0.08733 0.1878 0.84387 1 0.0
Ga8 Ga+3 -0.18825 0.80663 0.59454 0.172 0.0
Se36 Se-2 0.39633 0.02962 0.57218 1 0.0
Se27 Se-2 0.31403 0.28469 0.57265 1 0.0
Se34 Se-2 0.06103 0.70052 0.90965 1 0.0
In22 In+3 -0.13327 0.19422 0.71199 0.735 0.0
Se60 Se-2 0.81948 0.08957 0.3002 1 0.0
In4 In+3 0.04098 0.83311 0.7617 0.455 0.0
Se14 Se-2 -0.03177 0.02113 0.57117 1 0.0
In27 In+3 0.14385 0.81468 0.93089 0.748 0.0
In13 In+3 0.53597 0.87991 0.6513 0.919 0.0
Se25 Se-2 0.60366 0.18163 0.30309 1 0.0
Se42 Se-2 0.1442 0.05617 0.84149 1 0.0
Se37 Se-2 0.22514 0.9751 0.67338 1 0.0
Se6 Se-2 0.22969 0.25747 0.79353 1 0.0
Ga25 Ga+3 0.8563 0.3938 0.40756 0.354 0.0
Se52 Se-2 -0.05344 0.75367 0.84546 1 0.0
In17 In+3 0.24604 0.16342 0.81294 0.729 0.0
Ga32 Ga+3 0.14166 0.4669 0.60267 0.083 0.0
Ga4 Ga+3 0.37745 0.87349 0.70652 0.13 0.0
In10 In+3 -0.07922 0.08721 0.81793 0.882 0.0
In38 In+3 0.13894 0.99828 0.71287 0.854 0.0
Se38 Se-2 0.03021 0.57359 0.35045 1 0.0
In23 In+3 0.45396 0.13429 0.4993 0.913 0.0
Ga2 Ga+3 -0.13786 0.00878 0.60186 0 0.0
Se30 Se-2 0.30359 0.69399 0.57265 1 0.0
In2 In+3 -0.14474 0.73958 0.7549 0.496 0.0
Se1 Se-2 0.36004 0.78008 0.78878 1 0.0
Ga6 Ga+3 -0.26867 0.61509 0.64247 0.043 0.0
In11 In+3 0.05472 0.11187 0.64835 1 0.0
In33 In+3 0.19847 0.86466 0.71735 0.944 0.0
Se50 Se-2 0.10619 0.88984 0.88383 1 0.0
In37 In+3 0.22155 0.6052 0.49403 0.628 0.0
In18 In+3 0.17911 0.396 0.76673 0.87 0.0
Ga19 Ga+3 0.72675 0.10973 0.3153 0.175 0.0
Se11 Se-2 -0.16662 0.99665 0.74222 1 0.0
Se23 Se-2 0.6324 0.02692 0.24088 1 0.0
In39 In+3 0.14166 0.4669 0.60267 0.917 0.0
Se22 Se-2 0.08893 0.77826 0.67866 1 0.0
Se9 Se-2 0.42131 0.97315 0.78822 1 0.0
Se28 Se-2 0.75275 0.30063 0.44628 1 0.0
Ga14 Ga+3 0.58508 0.16359 0.64788 0.279 0.0
Na1 Na+1 0.7724 0.2228 0.5616 1 0.0
In26 In+3 0.26398 0.81326 0.06152 0.916 0.0
Se59 Se-2 0.27781 0.42117 0.84822 1 0.0
Na2 Na+1 0.2765 0.9673 0.0759 1 0.0
Ga28 Ga+3 0.4781 0.99746 0.55163 0.218 0.0
In8 In+3 0.25063 0.75486 0.83174 0.806 0.0
Se24 Se-2 0.57705 0.19246 0.50877 1 0.0
Ga21 Ga+3 0.26398 0.81326 0.06152 0.084 0.0
In36 In+3 0.13653 0.66699 0.38249 0.902 0.0
In12 In+3 -0.18825 0.80663 0.59454 0.828 0.0
Na9 Na+1 0.2827 0.304 0.4115 1 0.0
In32 In+3 0.59925 0.10259 0.20547 0.489 0.0
Ga1 Ga+3 -0.16114 0.74409 0.8095 0.03 0.0
In9 In+3 -0.26867 0.61509 0.64247 0.957 0.0
Ga5 Ga+3 0.25063 0.75486 0.83174 0.194 0.0
Na8 Na+1 0.039 0.6409 0.7455 1 0.0
Se19 Se-2 0.50464 0.16738 0.73371 1 0.0
